data_1504469
loop_
_publ_author_name
'Cui, Sun-Liang'
'Wang, Jing'
'Wang, Yan-Guang'

_publ_section_title
;
 Facile access to pyrazolines via domino reaction of the Huisgen
 zwitterions with aziridines.
;
_journal_issue 1
_journal_name_full 'Organic letters'
_journal_page_first 13
_journal_page_last 16
_journal_paper_doi 10.1021/ol7022888
_journal_volume 10
_journal_year 2008
_chemical_formula_moiety 'C21 H22 N4 O6 '
_chemical_formula_sum 'C21 H22 N4 O6'
_chemical_formula_weight 426.43
_space_group_IT_number 2
_symmetry_cell_setting triclinic
_symmetry_Int_Tables_number 2
_symmetry_space_group_name_Hall '-P 1'
_symmetry_space_group_name_H-M 'P -1'
_cell_angle_alpha 89.994(2)
_cell_angle_beta 85.467(2)
_cell_angle_gamma 75.5870(17)
_cell_formula_units_Z 4
_cell_length_a 10.0212(7)
_cell_length_b 11.0094(8)
_cell_length_c 20.3173(16)
_cell_measurement_reflns_used 9902
_cell_measurement_temperature 296(1)
_cell_measurement_theta_max 27.5
_cell_measurement_theta_min 3.0
_cell_volume 2163.8(3)
_computing_cell_refinement PROCESS-AUTO
_computing_data_collection PROCESS-AUTO
_computing_data_reduction CrystalStructure
_computing_publication_material 'CrystalStructure 3.7.0'
_computing_structure_refinement SHELXL
_computing_structure_solution SIR97
_diffrn_detector_area_resol_mean 10.00
_diffrn_measured_fraction_theta_full 0.978
_diffrn_measured_fraction_theta_max 0.978
_diffrn_measurement_device_type 'Rigaku RAXIS-RAPID'
_diffrn_measurement_method \w
_diffrn_radiation_type 'Mo K\a'
_diffrn_radiation_wavelength 0.71075
_diffrn_reflns_av_R_equivalents 0.049
_diffrn_reflns_limit_h_max 12
_diffrn_reflns_limit_h_min -11
_diffrn_reflns_limit_k_max 14
_diffrn_reflns_limit_k_min -14
_diffrn_reflns_limit_l_max 26
_diffrn_reflns_limit_l_min -26
_diffrn_reflns_number 20895
_diffrn_reflns_theta_full 27.46
_diffrn_reflns_theta_max 27.46
_exptl_absorpt_coefficient_mu 0.098
_exptl_absorpt_correction_T_max 0.991
_exptl_absorpt_correction_T_min 0.978
_exptl_absorpt_correction_type multi-scan
_exptl_absorpt_process_details
;
    Higashi, T. (1995). Program for Absorption Correction.
    Rigaku Corporation, Tokyo, Japan.
;
_exptl_crystal_colour yellow
_exptl_crystal_density_diffrn 1.309
_exptl_crystal_density_method 'not measured'
_exptl_crystal_description chunk
_exptl_crystal_F_000 896.00
_exptl_crystal_size_max 0.19
_exptl_crystal_size_mid 0.13
_exptl_crystal_size_min 0.09
_refine_diff_density_max 0.38
_refine_diff_density_min -0.27
_refine_ls_extinction_coef 0.018(2)
_refine_ls_extinction_method SHELXL
_refine_ls_goodness_of_fit_ref 1.005
_refine_ls_hydrogen_treatment constr
_refine_ls_number_parameters 561
_refine_ls_number_reflns 9677
_refine_ls_R_factor_gt 0.0689
_refine_ls_shift/su_max 0.0000
_refine_ls_structure_factor_coef Fsqd
_refine_ls_weighting_details 'w = 1/[\s^2^(Fo^2^)+(0.1160P)^2^+0.0000P] where P=(Fo^2^+2Fc^2^)/3'
_refine_ls_weighting_scheme calc
_refine_ls_wR_factor_ref 0.2443
_reflns_number_gt 3632
_reflns_number_total 9677
_reflns_threshold_expression F^2^>2.0\s(F^2^)
_cod_data_source_file ol7022888-file003.cif
_cod_data_source_block '_csl-hell04302'
_cod_original_formula_sum 'C21 H22 N4 O6 '
_cod_database_code 1504469

loop_
_symmetry_equiv_pos_site_id
_symmetry_equiv_pos_as_xyz
1 +X,+Y,+Z
2 -X,-Y,-Z

loop_
_atom_site_label
_atom_site_type_symbol
_atom_site_fract_x
_atom_site_fract_y
_atom_site_fract_z
_atom_site_U_iso_or_equiv
_atom_site_adp_type
_atom_site_occupancy
_atom_site_symmetry_multiplicity
_atom_site_calc_flag
_atom_site_refinement_flags
O11 O 0.4609(4) -0.3177(2) 0.5913(2) 0.1458(14) Uani 1.00 1 d .
O12 O 0.4928(4) -0.1669(3) 0.5304(2) 0.1395(14) Uani 1.00 1 d .
O13 O 0.4524(2) 0.2661(2) 0.70655(14) 0.0946(8) Uani 1.00 1 d .
O14 O 0.5825(2) 0.4050(2) 0.69445(14) 0.0988(9) Uani 1.00 1 d .
O15 O 0.1626(2) 0.6064(2) 0.72310(12) 0.0876(8) Uani 1.00 1 d .
O16 O 0.0442(2) 0.4867(2) 0.77862(13) 0.0933(8) Uani 1.00 1 d .
O31 O 0.7900(5) -0.6210(4) 0.9865(2) 0.1621(18) Uani 1.00 1 d .
O32 O 0.6632(4) -0.7508(2) 0.99247(19) 0.1368(13) Uani 1.00 1 d .
O33 O 0.6703(3) -0.1865(2) 0.70828(18) 0.1198(11) Uani 1.00 1 d .
O34 O 0.6516(3) -0.0044(2) 0.65476(16) 0.1105(9) Uani 1.00 1 d .
O35 O 0.6979(2) 0.0817(2) 0.83632(14) 0.0922(8) Uani 1.00 1 d .
O36 O 0.8321(2) -0.0906(2) 0.88060(12) 0.0769(7) Uani 1.00 1 d .
N11 N 0.4320(4) -0.2078(3) 0.5752(2) 0.1009(11) Uani 1.00 1 d .
N12 N 0.3921(2) 0.4386(2) 0.64356(13) 0.0678(7) Uani 1.00 1 d .
N13 N 0.1383(2) 0.2976(2) 0.69490(13) 0.0598(7) Uani 1.00 1 d .
N14 N 0.1661(2) 0.4144(2) 0.68351(13) 0.0614(7) Uani 1.00 1 d .
N31 N 0.6897(5) -0.6555(3) 0.9718(2) 0.1082(12) Uani 1.00 1 d .
N32 N 0.5263(2) -0.0037(2) 0.74860(14) 0.0713(8) Uani 1.00 1 d .
N33 N 0.6424(2) -0.2177(2) 0.87079(13) 0.0636(7) Uani 1.00 1 d .
N34 N 0.6257(2) -0.0961(2) 0.84767(14) 0.0666(7) Uani 1.00 1 d .
C1 C 0.2042(3) 0.2226(2) 0.64857(17) 0.0578(8) Uani 1.00 1 d .
C2 C 0.2065(3) 0.0892(2) 0.64839(17) 0.0620(8) Uani 1.00 1 d .
C3 C 0.1131(4) 0.0428(3) 0.6885(2) 0.0786(10) Uani 1.00 1 d .
C4 C 0.1239(5) -0.0850(3) 0.6904(2) 0.0937(12) Uani 1.00 1 d .
C5 C 0.2266(5) -0.1674(3) 0.6536(2) 0.0913(12) Uani 1.00 1 d .
C6 C 0.3181(4) -0.1206(3) 0.6143(2) 0.0769(10) Uani 1.00 1 d .
C7 C 0.3094(3) 0.0055(2) 0.61029(18) 0.0678(9) Uani 1.00 1 d .
C8 C 0.2842(3) 0.2808(2) 0.59765(17) 0.0668(9) Uani 1.00 1 d .
C9 C 0.2638(3) 0.4154(2) 0.62537(17) 0.0601(8) Uani 1.00 1 d .
C10 C 0.2026(3) 0.5110(2) 0.57491(18) 0.0667(9) Uani 1.00 1 d .
C11 C 0.2850(4) 0.5258(3) 0.5194(2) 0.0952(12) Uani 1.00 1 d .
C12 C 0.2313(5) 0.6050(5) 0.4693(2) 0.1208(17) Uani 1.00 1 d .
C13 C 0.0971(6) 0.6708(4) 0.4751(2) 0.1117(16) Uani 1.00 1 d .
C14 C 0.0140(5) 0.6563(3) 0.5293(2) 0.0990(13) Uani 1.00 1 d .
C15 C 0.0657(3) 0.5761(3) 0.5794(2) 0.0783(10) Uani 1.00 1 d .
C16 C 0.4745(3) 0.3613(3) 0.6841(2) 0.0749(10) Uani 1.00 1 d .
C17 C 0.6842(5) 0.3250(6) 0.7333(2) 0.144(2) Uani 1.00 1 d .
C18 C 0.7904(6) 0.3813(9) 0.7401(4) 0.218(3) Uani 1.00 1 d .
C19 C 0.1265(3) 0.5105(3) 0.72918(19) 0.0683(9) Uani 1.00 1 d .
C20 C -0.0234(6) 0.5933(4) 0.8232(2) 0.133(2) Uani 1.00 1 d .
C21 C -0.0114(5) 0.5630(5) 0.8890(2) 0.1338(19) Uani 1.00 1 d .
C31 C 0.5424(3) -0.2606(2) 0.85216(17) 0.0599(8) Uani 1.00 1 d .
C32 C 0.5277(3) -0.3846(2) 0.87019(18) 0.0640(8) Uani 1.00 1 d .
C33 C 0.4252(3) -0.4322(3) 0.8444(2) 0.0809(11) Uani 1.00 1 d .
C34 C 0.4111(4) -0.5500(3) 0.8606(2) 0.0978(13) Uani 1.00 1 d .
C35 C 0.4954(4) -0.6228(3) 0.9023(2) 0.0942(12) Uani 1.00 1 d .
C36 C 0.5962(4) -0.5760(3) 0.9277(2) 0.0805(11) Uani 1.00 1 d .
C37 C 0.6147(3) -0.4593(3) 0.91308(18) 0.0711(9) Uani 1.00 1 d .
C38 C 0.4455(3) -0.1718(2) 0.81179(19) 0.0704(9) Uani 1.00 1 d .
C39 C 0.4966(3) -0.0496(2) 0.81346(18) 0.0633(8) Uani 1.00 1 d .
C40 C 0.3929(3) 0.0501(2) 0.85439(17) 0.0596(8) Uani 1.00 1 d .
C41 C 0.2855(3) 0.1329(2) 0.82573(18) 0.0670(9) Uani 1.00 1 d .
C42 C 0.1832(4) 0.2160(3) 0.8636(2) 0.0777(10) Uani 1.00 1 d .
C43 C 0.1848(4) 0.2202(3) 0.9305(2) 0.0852(11) Uani 1.00 1 d .
C44 C 0.2908(4) 0.1402(4) 0.9601(2) 0.0892(11) Uani 1.00 1 d .
C45 C 0.3925(4) 0.0553(3) 0.92237(19) 0.0758(10) Uani 1.00 1 d .
C46 C 0.6207(4) -0.0752(4) 0.7044(2) 0.0859(11) Uani 1.00 1 d .
C47 C 0.7562(6) -0.0691(6) 0.6050(3) 0.149(2) Uani 1.00 1 d .
C48 C 0.8079(8) 0.0168(7) 0.5669(3) 0.183(3) Uani 1.00 1 d .
C49 C 0.7182(3) -0.0257(3) 0.85423(18) 0.0698(9) Uani 1.00 1 d .
C50 C 0.9311(4) -0.0174(4) 0.8921(2) 0.1027(14) Uani 1.00 1 d .
C51 C 1.0541(4) -0.0982(4) 0.9125(3) 0.1263(19) Uani 1.00 1 d .
H3 H 0.0428 0.0977 0.7142 0.094 Uiso 1.00 1 c R
H4 H 0.0600 -0.1150 0.7172 0.112 Uiso 1.00 1 c R
H5 H 0.2342 -0.2532 0.6553 0.110 Uiso 1.00 1 c R
H7 H 0.3720 0.0345 0.5822 0.081 Uiso 1.00 1 c R
H11 H 0.3777 0.4824 0.5154 0.114 Uiso 1.00 1 c R
H12 H 0.2877 0.6128 0.4318 0.145 Uiso 1.00 1 c R
H13 H 0.0620 0.7255 0.4422 0.134 Uiso 1.00 1 c R
H14 H -0.0783 0.7006 0.5330 0.119 Uiso 1.00 1 c R
H15 H 0.0075 0.5665 0.6159 0.094 Uiso 1.00 1 c R
H18 H 0.2470 0.2817 0.5549 0.080 Uiso 1.00 1 c R
H19 H 0.3812 0.2366 0.5937 0.080 Uiso 1.00 1 c R
H33 H 0.3660 -0.3837 0.8161 0.097 Uiso 1.00 1 c R
H34 H 0.3428 -0.5804 0.8428 0.117 Uiso 1.00 1 c R
H35 H 0.4852 -0.7021 0.9134 0.113 Uiso 1.00 1 c R
H37 H 0.6836 -0.4304 0.9313 0.085 Uiso 1.00 1 c R
H41 H 0.2829 0.1319 0.7801 0.080 Uiso 1.00 1 c R
H42 H 0.1122 0.2700 0.8433 0.093 Uiso 1.00 1 c R
H43 H 0.1151 0.2764 0.9560 0.102 Uiso 1.00 1 c R
H44 H 0.2938 0.1435 1.0057 0.107 Uiso 1.00 1 c R
H45 H 0.4621 0.0004 0.9431 0.091 Uiso 1.00 1 c R
H101 H 0.4169 0.5031 0.6282 0.081 Uiso 1.00 1 c R
H171 H 0.7199 0.2442 0.7110 0.173 Uiso 1.00 1 c R
H172 H 0.6412 0.3133 0.7765 0.173 Uiso 1.00 1 c R
H181 H 0.8247 0.4029 0.6974 0.262 Uiso 1.00 1 c R
H182 H 0.8635 0.3244 0.7606 0.262 Uiso 1.00 1 c R
H183 H 0.7572 0.4559 0.7671 0.262 Uiso 1.00 1 c R
H201 H -0.1207 0.6191 0.8156 0.160 Uiso 1.00 1 c R
H202 H 0.0192 0.6620 0.8136 0.160 Uiso 1.00 1 c R
H211 H -0.0539 0.4954 0.8991 0.161 Uiso 1.00 1 c R
H212 H 0.0846 0.5377 0.8971 0.161 Uiso 1.00 1 c R
H213 H -0.0566 0.6349 0.9163 0.161 Uiso 1.00 1 c R
H301 H 0.4830 0.0705 0.7381 0.086 Uiso 1.00 1 c R
H381 H 0.4510 -0.2036 0.7669 0.085 Uiso 1.00 1 c R
H382 H 0.3511 -0.1571 0.8312 0.085 Uiso 1.00 1 c R
H471 H 0.8312 -0.1237 0.6264 0.178 Uiso 1.00 1 c R
H472 H 0.7160 -0.1188 0.5767 0.178 Uiso 1.00 1 c R
H481 H 0.8358 0.0740 0.5953 0.220 Uiso 1.00 1 c R
H482 H 0.7373 0.0628 0.5406 0.220 Uiso 1.00 1 c R
H483 H 0.8860 -0.0271 0.5384 0.220 Uiso 1.00 1 c R
H501 H 0.9523 0.0234 0.8517 0.123 Uiso 1.00 1 c R
H502 H 0.8919 0.0457 0.9264 0.123 Uiso 1.00 1 c R
H511 H 1.1090 -0.0491 0.9314 0.152 Uiso 1.00 1 c R
H512 H 1.1058 -0.1454 0.8750 0.152 Uiso 1.00 1 c R
H513 H 1.0308 -0.1547 0.9449 0.152 Uiso 1.00 1 c R

loop_
_atom_site_aniso_label
_atom_site_aniso_U_11
_atom_site_aniso_U_22
_atom_site_aniso_U_33
_atom_site_aniso_U_12
_atom_site_aniso_U_13
_atom_site_aniso_U_23
O11 0.149(3) 0.0513(16) 0.227(4) -0.0165(17) 0.014(2) -0.010(2)
O12 0.176(3) 0.085(2) 0.141(3) -0.026(2) 0.061(2) -0.022(2)
O13 0.0834(17) 0.0877(17) 0.109(2) -0.0150(14) -0.0078(15) 0.0391(16)
O14 0.0693(16) 0.125(2) 0.108(2) -0.0325(16) -0.0138(16) 0.0184(18)
O15 0.119(2) 0.0564(13) 0.0888(19) -0.0316(14) 0.0145(15) -0.0099(12)
O16 0.117(2) 0.0596(14) 0.091(2) -0.0156(13) 0.0434(17) -0.0100(13)
O31 0.146(3) 0.147(3) 0.206(4) -0.044(2) -0.067(3) 0.092(3)
O32 0.181(3) 0.0808(19) 0.140(3) -0.020(2) -0.001(2) 0.041(2)
O33 0.126(2) 0.0795(19) 0.140(2) -0.0098(17) 0.028(2) -0.0204(19)
O34 0.133(2) 0.105(2) 0.086(2) -0.0257(19) 0.0311(19) -0.0101(18)
O35 0.0950(18) 0.0712(15) 0.123(2) -0.0356(14) -0.0333(17) 0.0210(15)
O36 0.0620(13) 0.0780(14) 0.0978(19) -0.0258(11) -0.0221(13) 0.0060(13)
N11 0.118(2) 0.052(2) 0.130(3) -0.0198(19) 0.004(2) -0.021(2)
N12 0.0688(17) 0.0587(15) 0.077(2) -0.0194(13) 0.0012(15) 0.0076(14)
N13 0.0613(15) 0.0482(13) 0.0704(18) -0.0163(12) -0.0005(14) 0.0024(13)
N14 0.0727(17) 0.0445(13) 0.0648(18) -0.0155(12) 0.0113(14) -0.0027(12)
N31 0.118(3) 0.085(2) 0.112(3) -0.012(2) 0.006(2) 0.021(2)
N32 0.0749(18) 0.0716(17) 0.0643(19) -0.0121(15) -0.0060(15) 0.0046(15)
N33 0.0560(15) 0.0613(15) 0.0730(19) -0.0131(13) -0.0076(14) 0.0041(13)
N34 0.0577(15) 0.0582(15) 0.090(2) -0.0201(13) -0.0221(15) 0.0108(14)
C1 0.0623(18) 0.0512(16) 0.060(2) -0.0162(15) -0.0020(16) 0.0003(16)
C2 0.074(2) 0.0557(17) 0.060(2) -0.0217(16) -0.0089(18) 0.0041(16)
C3 0.090(2) 0.070(2) 0.080(2) -0.0335(19) 0.007(2) -0.0034(19)
C4 0.116(3) 0.074(2) 0.103(3) -0.049(2) 0.002(2) 0.005(2)
C5 0.126(3) 0.054(2) 0.101(3) -0.036(2) -0.009(2) -0.003(2)
C6 0.098(2) 0.0519(19) 0.083(2) -0.0235(19) -0.007(2) -0.0028(18)
C7 0.085(2) 0.0516(18) 0.069(2) -0.0225(17) -0.0050(19) -0.0046(16)
C8 0.084(2) 0.0503(16) 0.064(2) -0.0183(16) 0.0064(18) -0.0013(15)
C9 0.0638(19) 0.0493(16) 0.065(2) -0.0123(14) 0.0043(17) 0.0013(15)
C10 0.082(2) 0.0499(17) 0.070(2) -0.0196(17) -0.0034(19) 0.0047(16)
C11 0.088(2) 0.102(2) 0.095(3) -0.023(2) 0.001(2) 0.031(2)
C12 0.117(4) 0.141(4) 0.110(3) -0.042(3) -0.013(3) 0.062(3)
C13 0.139(4) 0.084(2) 0.115(4) -0.026(3) -0.036(3) 0.038(2)
C14 0.106(3) 0.081(2) 0.101(3) -0.002(2) -0.026(3) 0.000(2)
C15 0.075(2) 0.072(2) 0.082(2) -0.0062(19) -0.007(2) -0.002(2)
C16 0.063(2) 0.081(2) 0.077(2) -0.016(2) 0.0060(19) 0.007(2)
C17 0.080(3) 0.213(6) 0.144(5) -0.039(3) -0.040(3) 0.049(4)
C18 0.096(4) 0.351(11) 0.205(8) -0.046(5) -0.034(4) -0.010(7)
C19 0.076(2) 0.0532(19) 0.072(2) -0.0133(17) 0.0094(19) 0.0024(18)
C20 0.195(5) 0.071(2) 0.105(4) -0.007(3) 0.075(3) -0.020(2)
C21 0.133(4) 0.130(4) 0.114(4) 0.007(3) 0.007(3) -0.046(3)
C31 0.0553(18) 0.0538(17) 0.070(2) -0.0120(15) -0.0037(16) 0.0001(16)
C32 0.0581(19) 0.0563(17) 0.076(2) -0.0130(15) 0.0024(17) -0.0021(17)
C33 0.074(2) 0.070(2) 0.102(3) -0.0241(18) -0.010(2) 0.001(2)
C34 0.096(2) 0.070(2) 0.135(4) -0.035(2) -0.008(2) -0.001(2)
C35 0.102(3) 0.066(2) 0.118(3) -0.032(2) 0.011(2) 0.004(2)
C36 0.085(2) 0.063(2) 0.083(2) -0.003(2) 0.009(2) 0.016(2)
C37 0.072(2) 0.064(2) 0.075(2) -0.0148(17) 0.0019(19) 0.0030(18)
C38 0.066(2) 0.0638(19) 0.087(2) -0.0234(16) -0.0200(19) 0.0015(18)
C39 0.0583(18) 0.0625(18) 0.072(2) -0.0180(15) -0.0163(17) 0.0053(17)
C40 0.0618(19) 0.0570(17) 0.063(2) -0.0182(15) -0.0103(17) 0.0063(16)
C41 0.074(2) 0.0680(19) 0.059(2) -0.0159(18) -0.0069(18) 0.0017(17)
C42 0.081(2) 0.069(2) 0.077(2) -0.0086(19) -0.004(2) 0.007(2)
C43 0.089(2) 0.079(2) 0.082(3) -0.016(2) 0.008(2) -0.002(2)
C44 0.106(3) 0.101(2) 0.060(2) -0.026(2) -0.004(2) -0.002(2)
C45 0.079(2) 0.084(2) 0.065(2) -0.018(2) -0.016(2) 0.011(2)
C46 0.086(2) 0.083(2) 0.087(3) -0.022(2) 0.006(2) -0.009(2)
C47 0.151(5) 0.172(5) 0.115(4) -0.046(4) 0.063(4) -0.036(4)
C48 0.188(6) 0.209(7) 0.137(5) -0.045(5) 0.068(5) 0.002(5)
C49 0.064(2) 0.074(2) 0.074(2) -0.0209(18) -0.0131(18) 0.0056(19)
C50 0.083(2) 0.098(2) 0.143(4) -0.042(2) -0.040(2) 0.008(2)
C51 0.081(2) 0.118(3) 0.190(5) -0.035(2) -0.037(3) -0.004(3)

loop_
_atom_type_symbol
_atom_type_description
_atom_type_scat_dispersion_real
_atom_type_scat_dispersion_imag
_atom_type_scat_source
C C 0.003 0.002
;
International Tables for Crystallography
(1992, Vol. C, Tables 4.2.6.8 and 6.1.1.4)
;
H H 0.000 0.000
;
International Tables for Crystallography
(1992, Vol. C, Table 6.1.1.4)
;
N N 0.006 0.003
;
International Tables for Crystallography
(1992, Vol. C, Tables 4.2.6.8 and 6.1.1.4)
;
O O 0.011 0.006
;
International Tables for Crystallography
(1992, Vol. C, Tables 4.2.6.8 and 6.1.1.4)
;

loop_
_geom_angle_atom_site_label_1
_geom_angle_atom_site_label_2
_geom_angle_atom_site_label_3
_geom_angle
C16 O14 C17 115.1(3)
C19 O16 C20 116.1(3)
C46 O34 C47 115.4(3)
C49 O36 C50 114.2(2)
O11 N11 O12 123.9(3)
O11 N11 C6 117.5(4)
O12 N11 C6 118.6(3)
C9 N12 C16 121.9(3)
N14 N13 C1 107.6(2)
N13 N14 C9 113.7(2)
N13 N14 C19 121.9(2)
C9 N14 C19 123.3(2)
O31 N31 O32 122.9(4)
O31 N31 C36 117.9(4)
O32 N31 C36 119.1(4)
C39 N32 C46 121.1(3)
N34 N33 C31 108.1(2)
N33 N34 C39 113.6(2)
N33 N34 C49 123.9(2)
C39 N34 C49 122.4(2)
N13 C1 C2 121.7(3)
N13 C1 C8 114.7(2)
C2 C1 C8 123.5(2)
C1 C2 C3 121.8(2)
C1 C2 C7 119.5(3)
C3 C2 C7 118.6(3)
C2 C3 C4 120.3(3)
C3 C4 C5 121.0(4)
C4 C5 C6 118.2(3)
N11 C6 C5 119.3(3)
N11 C6 C7 118.2(3)
C5 C6 C7 122.5(3)
C2 C7 C6 119.4(3)
C1 C8 C9 103.0(2)
N12 C9 N14 112.0(2)
N12 C9 C8 111.9(2)
N12 C9 C10 109.2(2)
N14 C9 C8 100.8(2)
N14 C9 C10 112.4(2)
C8 C9 C10 110.3(2)
C9 C10 C11 118.5(3)
C9 C10 C15 123.0(3)
C11 C10 C15 118.2(3)
C10 C11 C12 120.9(3)
C11 C12 C13 120.3(4)
C12 C13 C14 119.6(4)
C13 C14 C15 120.8(4)
C10 C15 C14 120.2(3)
O13 C16 O14 125.4(3)
O13 C16 N12 124.6(3)
O14 C16 N12 109.9(3)
O14 C17 C18 109.0(5)
O15 C19 O16 124.8(3)
O15 C19 N14 122.4(3)
O16 C19 N14 112.8(3)
O16 C20 C21 112.1(3)
N33 C31 C32 121.8(2)
N33 C31 C38 114.1(2)
C32 C31 C38 124.1(3)
C31 C32 C33 120.1(3)
C31 C32 C37 121.5(3)
C33 C32 C37 118.4(3)
C32 C33 C34 120.6(3)
C33 C34 C35 121.1(4)
C34 C35 C36 118.3(4)
N31 C36 C35 118.5(3)
N31 C36 C37 118.6(4)
C35 C36 C37 122.9(3)
C32 C37 C36 118.7(3)
C31 C38 C39 103.8(2)
N32 C39 N34 111.3(2)
N32 C39 C38 113.6(3)
N32 C39 C40 110.7(2)
N34 C39 C38 99.9(2)
N34 C39 C40 111.2(2)
C38 C39 C40 109.8(2)
C39 C40 C41 121.0(3)
C39 C40 C45 121.4(2)
C41 C40 C45 117.3(2)
C40 C41 C42 121.3(3)
C41 C42 C43 120.7(3)
C42 C43 C44 119.2(3)
C43 C44 C45 120.3(3)
C40 C45 C44 121.3(3)
O33 C46 O34 124.6(3)
O33 C46 N32 125.6(4)
O34 C46 N32 109.8(3)
O34 C47 C48 110.4(5)
O35 C49 O36 125.5(3)
O35 C49 N34 122.4(3)
O36 C49 N34 112.0(3)
O36 C50 C51 109.4(3)
C9 N12 H101 119.1
C16 N12 H101 119.1
C39 N32 H301 119.4
C46 N32 H301 119.4
C2 C3 H3 119.9
C4 C3 H3 119.9
C3 C4 H4 119.5
C5 C4 H4 119.5
C4 C5 H5 120.9
C6 C5 H5 120.9
C2 C7 H7 120.3
C6 C7 H7 120.3
C1 C8 H18 111.1
C1 C8 H19 111.1
C9 C8 H18 111.1
C9 C8 H19 111.1
H18 C8 H19 109.5
C10 C11 H11 119.6
C12 C11 H11 119.6
C11 C12 H12 119.9
C13 C12 H12 119.9
C12 C13 H13 120.2
C14 C13 H13 120.2
C13 C14 H14 119.6
C15 C14 H14 119.6
C10 C15 H15 119.9
C14 C15 H15 119.9
O14 C17 H171 109.6
O14 C17 H172 109.6
C18 C17 H171 109.6
C18 C17 H172 109.6
H171 C17 H172 109.5
C17 C18 H181 109.5
C17 C18 H182 109.5
C17 C18 H183 109.5
H181 C18 H182 109.5
H181 C18 H183 109.5
H182 C18 H183 109.5
O16 C20 H201 108.8
O16 C20 H202 108.8
C21 C20 H201 108.8
C21 C20 H202 108.8
H201 C20 H202 109.5
C20 C21 H211 109.5
C20 C21 H212 109.5
C20 C21 H213 109.5
H211 C21 H212 109.5
H211 C21 H213 109.5
H212 C21 H213 109.5
C32 C33 H33 119.7
C34 C33 H33 119.7
C33 C34 H34 119.4
C35 C34 H34 119.4
C34 C35 H35 120.8
C36 C35 H35 120.8
C32 C37 H37 120.7
C36 C37 H37 120.7
C31 C38 H381 110.9
C31 C38 H382 110.9
C39 C38 H381 110.9
C39 C38 H382 110.9
H381 C38 H382 109.5
C40 C41 H41 119.4
C42 C41 H41 119.4
C41 C42 H42 119.7
C43 C42 H42 119.7
C42 C43 H43 120.4
C44 C43 H43 120.4
C43 C44 H44 119.8
C45 C44 H44 119.8
C40 C45 H45 119.4
C44 C45 H45 119.4
O34 C47 H471 109.2
O34 C47 H472 109.2
C48 C47 H471 109.2
C48 C47 H472 109.2
H471 C47 H472 109.5
C47 C48 H481 109.5
C47 C48 H482 109.5
C47 C48 H483 109.5
H481 C48 H482 109.5
H481 C48 H483 109.5
H482 C48 H483 109.5
O36 C50 H501 109.5
O36 C50 H502 109.5
C51 C50 H501 109.5
C51 C50 H502 109.5
H501 C50 H502 109.5
C50 C51 H511 109.5
C50 C51 H512 109.5
C50 C51 H513 109.5
H511 C51 H512 109.5
H511 C51 H513 109.5
H512 C51 H513 109.5

loop_
_geom_bond_atom_site_label_1
_geom_bond_atom_site_label_2
_geom_bond_distance
O11 N11 1.223(4)
O12 N11 1.205(6)
O13 C16 1.206(5)
O14 C16 1.320(5)
O14 C17 1.455(6)
O15 C19 1.202(4)
O16 C19 1.317(4)
O16 C20 1.471(5)
O31 N31 1.217(7)
O32 N31 1.211(5)
O33 C46 1.207(5)
O34 C46 1.338(5)
O34 C47 1.446(6)
O35 C49 1.210(4)
O36 C49 1.338(4)
O36 C50 1.457(5)
N11 C6 1.473(5)
N12 C9 1.447(4)
N12 C16 1.358(4)
N13 N14 1.398(3)
N13 C1 1.278(3)
N14 C9 1.475(4)
N14 C19 1.368(4)
N31 C36 1.474(5)
N32 C39 1.447(4)
N32 C46 1.348(4)
N33 N34 1.393(3)
N33 C31 1.290(4)
N34 C39 1.493(4)
N34 C49 1.363(5)
C1 C2 1.463(4)
C1 C8 1.500(4)
C2 C3 1.384(5)
C2 C7 1.382(4)
C3 C4 1.384(5)
C4 C5 1.361(5)
C5 C6 1.364(6)
C6 C7 1.372(4)
C8 C9 1.545(4)
C9 C10 1.520(4)
C10 C11 1.379(5)
C10 C15 1.377(4)
C11 C12 1.391(6)
C12 C13 1.355(7)
C13 C14 1.361(7)
C14 C15 1.392(6)
C17 C18 1.375(11)
C20 C21 1.384(8)
C31 C32 1.453(4)
C31 C38 1.492(4)
C32 C33 1.399(5)
C32 C37 1.399(4)
C33 C34 1.377(5)
C34 C35 1.359(6)
C35 C36 1.376(6)
C36 C37 1.373(5)
C38 C39 1.555(4)
C39 C40 1.508(4)
C40 C41 1.392(4)
C40 C45 1.382(5)
C41 C42 1.375(4)
C42 C43 1.361(6)
C43 C44 1.379(5)
C44 C45 1.379(5)
C47 C48 1.393(10)
C50 C51 1.420(6)
N12 H101 0.860
N32 H301 0.860
C3 H3 0.930
C4 H4 0.930
C5 H5 0.930
C7 H7 0.930
C8 H18 0.970
C8 H19 0.970
C11 H11 0.930
C12 H12 0.930
C13 H13 0.930
C14 H14 0.930
C15 H15 0.930
C17 H171 0.970
C17 H172 0.970
C18 H181 0.960
C18 H182 0.960
C18 H183 0.960
C20 H201 0.970
C20 H202 0.970
C21 H211 0.960
C21 H212 0.960
C21 H213 0.960
C33 H33 0.930
C34 H34 0.930
C35 H35 0.930
C37 H37 0.930
C38 H381 0.970
C38 H382 0.970
C41 H41 0.930
C42 H42 0.930
C43 H43 0.930
C44 H44 0.930
C45 H45 0.930
C47 H471 0.970
C47 H472 0.970
C48 H481 0.960
C48 H482 0.960
C48 H483 0.960
C50 H501 0.970
C50 H502 0.970
C51 H511 0.960
C51 H512 0.960
C51 H513 0.960

loop_
_geom_torsion_atom_site_label_1
_geom_torsion_atom_site_label_2
_geom_torsion_atom_site_label_3
_geom_torsion_atom_site_label_4
_geom_torsion
C16 O14 C17 C18 179.9(3)
C17 O14 C16 O13 3.6(5)
C17 O14 C16 N12 -175.6(3)
C19 O16 C20 C21 -131.8(5)
C20 O16 C19 O15 9.7(5)
C20 O16 C19 N14 -169.1(3)
C46 O34 C47 C48 -163.3(5)
C47 O34 C46 O33 -2.5(7)
C47 O34 C46 N32 177.7(4)
C49 O36 C50 C51 -173.0(3)
C50 O36 C49 O35 5.0(5)
C50 O36 C49 N34 -176.7(3)
O11 N11 C6 C5 -17.8(6)
O11 N11 C6 C7 161.5(4)
O12 N11 C6 C5 163.8(4)
O12 N11 C6 C7 -17.0(6)
C9 N12 C16 O13 2.7(5)
C9 N12 C16 O14 -178.1(2)
C16 N12 C9 N14 59.9(3)
C16 N12 C9 C8 -52.4(4)
C16 N12 C9 C10 -174.9(2)
N14 N13 C1 C2 175.1(3)
N14 N13 C1 C8 -1.5(3)
C1 N13 N14 C9 -2.3(3)
C1 N13 N14 C19 -170.8(3)
N13 N14 C9 N12 -114.4(2)
N13 N14 C9 C8 4.8(3)
N13 N14 C9 C10 122.2(2)
N13 N14 C19 O15 171.7(3)
N13 N14 C19 O16 -9.4(4)
C9 N14 C19 O15 4.4(5)
C9 N14 C19 O16 -176.7(2)
C19 N14 C9 N12 53.9(3)
C19 N14 C9 C8 173.0(3)
C19 N14 C9 C10 -69.6(4)
O31 N31 C36 C35 169.8(4)
O31 N31 C36 C37 -9.3(5)
O32 N31 C36 C35 -11.1(5)
O32 N31 C36 C37 169.9(3)
C39 N32 C46 O33 13.7(7)
C39 N32 C46 O34 -166.5(3)
C46 N32 C39 N34 53.0(4)
C46 N32 C39 C38 -58.7(4)
C46 N32 C39 C40 177.3(3)
N34 N33 C31 C32 -178.1(2)
N34 N33 C31 C38 1.4(3)
C31 N33 N34 C39 3.9(3)
C31 N33 N34 C49 -175.1(3)
N33 N34 C39 N32 -127.1(2)
N33 N34 C39 C38 -6.9(3)
N33 N34 C39 C40 109.0(3)
N33 N34 C49 O35 -176.5(3)
N33 N34 C49 O36 5.1(4)
C39 N34 C49 O35 4.6(5)
C39 N34 C49 O36 -173.8(2)
C49 N34 C39 N32 51.9(3)
C49 N34 C39 C38 172.1(2)
C49 N34 C39 C40 -72.0(3)
N13 C1 C2 C3 15.8(5)
N13 C1 C2 C7 -160.3(3)
N13 C1 C8 C9 4.4(3)
C2 C1 C8 C9 -172.1(3)
C8 C1 C2 C3 -168.0(3)
C8 C1 C2 C7 16.0(5)
C1 C2 C3 C4 -175.6(3)
C1 C2 C7 C6 174.7(3)
C3 C2 C7 C6 -1.5(5)
C7 C2 C3 C4 0.5(6)
C2 C3 C4 C5 0.6(7)
C3 C4 C5 C6 -0.6(7)
C4 C5 C6 N11 178.7(4)
C4 C5 C6 C7 -0.5(7)
N11 C6 C7 C2 -177.6(3)
C5 C6 C7 C2 1.6(6)
C1 C8 C9 N12 114.2(3)
C1 C8 C9 N14 -5.0(3)
C1 C8 C9 C10 -123.9(2)
N12 C9 C10 C11 52.2(4)
N12 C9 C10 C15 -133.2(3)
N14 C9 C10 C11 177.1(3)
N14 C9 C10 C15 -8.2(4)
C8 C9 C10 C11 -71.3(4)
C8 C9 C10 C15 103.4(3)
C9 C10 C11 C12 175.2(4)
C9 C10 C15 C14 -175.9(3)
C11 C10 C15 C14 -1.2(6)
C15 C10 C11 C12 0.3(5)
C10 C11 C12 C13 1.3(8)
C11 C12 C13 C14 -1.8(8)
C12 C13 C14 C15 0.9(8)
C13 C14 C15 C10 0.7(7)
N33 C31 C32 C33 -174.5(3)
N33 C31 C32 C37 5.3(4)
N33 C31 C38 C39 -5.6(3)
C32 C31 C38 C39 173.9(2)
C38 C31 C32 C33 6.1(4)
C38 C31 C32 C37 -174.2(3)
C31 C32 C33 C34 179.4(3)
C31 C32 C37 C36 -179.5(3)
C33 C32 C37 C36 0.3(4)
C37 C32 C33 C34 -0.4(5)
C32 C33 C34 C35 0.5(6)
C33 C34 C35 C36 -0.4(6)
C34 C35 C36 N31 -178.7(3)
C34 C35 C36 C37 0.3(6)
N31 C36 C37 C32 178.8(3)
C35 C36 C37 C32 -0.3(5)
C31 C38 C39 N32 125.4(2)
C31 C38 C39 N34 6.9(3)
C31 C38 C39 C40 -110.1(2)
N32 C39 C40 C41 36.0(4)
N32 C39 C40 C45 -150.3(3)
N34 C39 C40 C41 160.3(3)
N34 C39 C40 C45 -26.1(4)
C38 C39 C40 C41 -90.2(3)
C38 C39 C40 C45 83.5(4)
C39 C40 C41 C42 173.8(3)
C39 C40 C45 C44 -174.8(3)
C41 C40 C45 C44 -0.8(6)
C45 C40 C41 C42 -0.2(5)
C40 C41 C42 C43 0.5(6)
C41 C42 C43 C44 0.3(5)
C42 C43 C44 C45 -1.3(7)
C43 C44 C45 C40 1.6(7)
